data_2017277
loop_
_publ_author_name
'Sridhar, Balasubramanian'
'Ravikumar, Krishnan'

_publ_section_title
;
 Lamotrigine, an antiepileptic drug, and its chloride and nitrate salts
;
_journal_coeditor_code DN3123
_journal_issue 9
_journal_name_full 'Acta Crystallographica Section C'
_journal_page_first o460
_journal_page_last o464
_journal_paper_doi 10.1107/S0108270109030960
_journal_volume 65
_journal_year 2009
_chemical_formula_iupac 'C9 H8 Cl2 N5 + , N O3 -'
_chemical_formula_moiety 'C9 H8 Cl2 N5 + , N O3 -'
_chemical_formula_sum 'C9 H8 Cl2 N6 O3'
_chemical_formula_weight 319.11
_chemical_name_common 'Lamotriginium nitrate'
_chemical_name_systematic
;
3,5-diamino-6-(2,3-dichlorophenyl)-1,2,4-triazin-2-ium nitrate
;
_space_group_IT_number 2
_symmetry_cell_setting triclinic
_symmetry_space_group_name_Hall '-P 1'
_symmetry_space_group_name_H-M 'P -1'
_atom_sites_solution_hydrogens geom
_atom_sites_solution_primary direct
_atom_sites_solution_secondary difmap
_audit_creation_method SHELXL97
_cell_angle_alpha 88.285(2)
_cell_angle_beta 85.502(2)
_cell_angle_gamma 75.516(2)
_cell_formula_units_Z 4
_cell_length_a 7.1356(9)
_cell_length_b 13.3711(17)
_cell_length_c 14.0294(18)
_cell_measurement_reflns_used 4637
_cell_measurement_temperature 294(2)
_cell_measurement_theta_max 27.87
_cell_measurement_theta_min 2.96
_cell_volume 1291.9(3)
_computing_cell_refinement 'SAINT (Bruker, 2001)'
_computing_data_collection 'SMART (Bruker, 2001)'
_computing_data_reduction 'SAINT (Bruker, 2001)'
_computing_molecular_graphics
;
DIAMOND (Brandenburg & Putz, 2005) and PLATON (Spek, 2009)
;
_computing_publication_material 'SHELXL97 (Sheldrick, 2008)'
_computing_structure_refinement 'SHELXL97 (Sheldrick, 2008)'
_computing_structure_solution 'SHELXS97 (Sheldrick, 2008)'
_diffrn_ambient_temperature 294(2)
_diffrn_measured_fraction_theta_full 0.996
_diffrn_measured_fraction_theta_max 0.996
_diffrn_measurement_device 'Bruker SMART APEX CCD area-detector'
_diffrn_measurement_device_type 'Bruker SMART APEX CCD area-detector'
_diffrn_measurement_method \w
_diffrn_radiation_monochromator graphite
_diffrn_radiation_source 'sealed tube'
_diffrn_radiation_type MoK\a
_diffrn_radiation_wavelength 0.71073
_diffrn_reflns_av_R_equivalents 0.0248
_diffrn_reflns_av_sigmaI/netI 0.0312
_diffrn_reflns_limit_h_max 8
_diffrn_reflns_limit_h_min -8
_diffrn_reflns_limit_k_max 15
_diffrn_reflns_limit_k_min -15
_diffrn_reflns_limit_l_max 16
_diffrn_reflns_limit_l_min -16
_diffrn_reflns_number 12130
_diffrn_reflns_theta_full 25.00
_diffrn_reflns_theta_max 25.00
_diffrn_reflns_theta_min 1.57
_diffrn_standards_number 0
_exptl_absorpt_coefficient_mu 0.520
_exptl_absorpt_correction_type none
_exptl_crystal_colour colourless
_exptl_crystal_density_diffrn 1.641
_exptl_crystal_density_method 'not measured'
_exptl_crystal_description plate
_exptl_crystal_F_000 648
_exptl_crystal_size_max 0.20
_exptl_crystal_size_mid 0.18
_exptl_crystal_size_min 0.09
_refine_diff_density_max 1.381
_refine_diff_density_min -0.376
_refine_ls_extinction_method none
_refine_ls_goodness_of_fit_ref 1.099
_refine_ls_hydrogen_treatment mixed
_refine_ls_matrix_type full
_refine_ls_number_parameters 401
_refine_ls_number_reflns 4540
_refine_ls_number_restraints 6
_refine_ls_restrained_S_all 1.099
_refine_ls_R_factor_all 0.0800
_refine_ls_R_factor_gt 0.0674
_refine_ls_shift/su_max 0.000
_refine_ls_shift/su_mean 0.000
_refine_ls_structure_factor_coef Fsqd
_refine_ls_weighting_details 'calc w = 1/[\s^2^(Fo^2^)+(0.0926P)^2^+1.6278P] where P=(Fo^2^+2Fc^2^)/3'
_refine_ls_weighting_scheme calc
_refine_ls_wR_factor_gt 0.1757
_refine_ls_wR_factor_ref 0.1841
_reflns_number_gt 3759
_reflns_number_total 4540
_reflns_threshold_expression I>2\s(I)
_cod_data_source_file dn3123.cif
_cod_data_source_block III
_cod_database_code 2017277
_cod_database_fobs_code 2017277

loop_
_symmetry_equiv_pos_as_xyz
'x, y, z'
'-x, -y, -z'

loop_
_atom_site_type_symbol
_atom_site_label
_atom_site_fract_x
_atom_site_fract_y
_atom_site_fract_z
_atom_site_U_iso_or_equiv
_atom_site_adp_type
_atom_site_calc_flag
_atom_site_refinement_flags
_atom_site_occupancy
_atom_site_disorder_assembly
_atom_site_disorder_group
C C1A 0.2438(6) 0.8728(3) 0.5390(3) 0.0402(9) Uani d . 1 . .
C C2A 0.0814(6) 0.8340(3) 0.5407(3) 0.0442(9) Uani d . 1 . .
C C3A 0.0055(6) 0.8192(3) 0.4543(3) 0.0435(9) Uani d . 1 . .
C C4A 0.0888(6) 0.8434(4) 0.3696(3) 0.0541(11) Uani d . 1 . .
H H4A 0.0383 0.8326 0.3128 0.065 Uiso calc R 1 . .
C C5A 0.2493(7) 0.8843(4) 0.3677(3) 0.0616(13) Uani d . 1 . .
H H5A 0.3060 0.8999 0.3090 0.074 Uiso calc R 1 . .
C C6A 0.3293(6) 0.9029(4) 0.4525(3) 0.0486(11) Uani d . 1 . .
H H6A 0.4331 0.9334 0.4512 0.058 Uiso calc R 1 . .
C C7A 0.3264(6) 0.8863(3) 0.6309(3) 0.0408(9) Uani d . 1 . .
C C8A 0.4605(5) 0.9156(3) 0.7983(3) 0.0390(9) Uani d . 1 . .
C C9A 0.4390(5) 0.8001(3) 0.6855(3) 0.0368(8) Uani d . 1 . .
N N1A 0.2979(5) 0.9800(3) 0.6595(2) 0.0476(8) Uani d . 1 . .
N N2A 0.3693(6) 0.9938(3) 0.7436(3) 0.0480(9) Uani d . 1 . .
H H2 0.346(5) 1.056(3) 0.762(3) 0.058(10) Uiso d . 1 . .
N N3A 0.5128(6) 0.9388(3) 0.8806(3) 0.0583(11) Uani d D 1 . .
H H3 0.469(7) 0.998(4) 0.899(3) 0.068(13) Uiso d . 1 . .
H H4 0.578(7) 0.886(3) 0.914(3) 0.073(17) Uiso d D 1 . .
N N4A 0.4999(5) 0.8173(2) 0.7695(2) 0.0418(8) Uani d . 1 . .
N N5A 0.4838(6) 0.7059(3) 0.6526(3) 0.0475(9) Uani d D 1 . .
H H5 0.569(6) 0.653(3) 0.685(3) 0.039(10) Uiso d . 1 . .
H H6 0.444(8) 0.695(5) 0.596(2) 0.087(19) Uiso d D 1 . .
Cl Cl1A -0.02815(19) 0.80530(11) 0.64789(9) 0.0665(4) Uani d . 1 . .
Cl Cl2A -0.19445(17) 0.76866(10) 0.45527(10) 0.0659(4) Uani d . 1 . .
C C1B 1.1718(5) 0.6440(3) 0.9524(3) 0.0381(9) Uani d . 1 . .
C C2B 1.1395(5) 0.7477(3) 0.9732(3) 0.0374(8) Uani d . 1 . .
C C3B 1.1888(6) 0.7769(3) 1.0606(3) 0.0464(10) Uani d . 1 . .
C C4B 1.2720(6) 0.7039(4) 1.1253(3) 0.0528(11) Uani d . 1 . .
H H4B 1.3051 0.7241 1.1833 0.063 Uiso calc R 1 . .
C C5B 1.3066(7) 0.6013(4) 1.1049(3) 0.0553(12) Uani d . 1 . .
H H5B 1.3632 0.5519 1.1490 0.066 Uiso calc R 1 . .
C C6B 1.2577(6) 0.5706(3) 1.0186(3) 0.0476(10) Uani d . 1 . .
H H6B 1.2823 0.5006 1.0050 0.057 Uiso calc R 1 . .
C C7B 1.1198(5) 0.6079(3) 0.8608(3) 0.0364(8) Uani d . 1 . .
C C8B 1.0338(6) 0.5284(3) 0.7017(3) 0.0443(9) Uani d . 1 . .
C C9B 0.9203(5) 0.6181(3) 0.8380(3) 0.0356(8) Uani d . 1 . .
N N1B 1.2625(5) 0.5599(3) 0.8033(2) 0.0448(8) Uani d . 1 . .
N N2B 1.2167(5) 0.5205(3) 0.7243(3) 0.0492(9) Uani d D 1 . .
H H7 1.315(5) 0.490(4) 0.684(3) 0.080(17) Uiso d D 1 . .
N N3B 1.0047(7) 0.4846(4) 0.6233(3) 0.0641(12) Uani d D 1 . .
H H8 1.103(6) 0.449(4) 0.586(4) 0.090(19) Uiso d D 1 . .
H H9 0.895(7) 0.480(3) 0.615(3) 0.082(12) Uiso d . 1 . .
N N4B 0.8808(5) 0.5803(2) 0.7579(2) 0.0393(7) Uani d . 1 . .
N N5B 0.7739(5) 0.6664(3) 0.8972(2) 0.0436(8) Uani d D 1 . .
H H10 0.655(3) 0.671(4) 0.881(4) 0.069(16) Uiso d D 1 . .
H H11 0.789(6) 0.688(3) 0.9547(14) 0.040(11) Uiso d D 1 . .
Cl Cl1B 1.04109(16) 0.83968(8) 0.88917(8) 0.0499(3) Uani d . 1 . .
Cl Cl2B 1.1413(2) 0.90679(9) 1.08844(10) 0.0701(4) Uani d . 1 . .
N N1 1.5888(5) 0.4075(3) 0.5653(3) 0.0471(9) Uani d . 1 . .
O O1 1.6033(5) 0.4552(3) 0.6382(2) 0.0654(9) Uani d . 1 . .
O O2 1.4431(5) 0.3753(3) 0.5586(3) 0.0786(11) Uani d . 1 . .
O O3 1.7163(5) 0.3930(3) 0.4997(2) 0.0688(10) Uani d . 1 . .
N N2 0.7104(5) 0.7753(3) 1.1265(2) 0.0475(9) Uani d . 1 . .
O O4 0.7008(7) 0.8007(3) 1.2107(2) 0.0811(12) Uani d . 1 . .
O O5 0.7700(5) 0.6847(3) 1.1034(2) 0.0631(9) Uani d . 1 . .
O O6 0.6582(5) 0.8437(3) 1.0640(2) 0.0661(9) Uani d . 1 . .

loop_
_atom_site_aniso_label
_atom_site_aniso_U_11
_atom_site_aniso_U_22
_atom_site_aniso_U_33
_atom_site_aniso_U_12
_atom_site_aniso_U_13
_atom_site_aniso_U_23
C1A 0.037(2) 0.039(2) 0.044(2) -0.0064(16) -0.0072(17) -0.0027(17)
C2A 0.041(2) 0.043(2) 0.049(2) -0.0093(18) -0.0054(18) -0.0008(18)
C3A 0.036(2) 0.047(2) 0.046(2) -0.0046(17) -0.0123(17) -0.0067(18)
C4A 0.039(2) 0.064(3) 0.059(3) -0.008(2) -0.015(2) -0.008(2)
C5A 0.056(3) 0.089(4) 0.041(2) -0.020(3) -0.001(2) -0.001(2)
C6A 0.035(2) 0.073(3) 0.032(2) -0.005(2) -0.0015(16) 0.004(2)
C7A 0.038(2) 0.043(2) 0.042(2) -0.0085(17) -0.0097(17) -0.0045(17)
C8A 0.0334(19) 0.044(2) 0.039(2) -0.0066(17) -0.0075(16) -0.0061(17)
C9A 0.0338(19) 0.041(2) 0.035(2) -0.0078(16) -0.0053(15) -0.0026(16)
N1A 0.053(2) 0.045(2) 0.045(2) -0.0080(16) -0.0168(16) -0.0033(16)
N2A 0.063(2) 0.039(2) 0.044(2) -0.0104(17) -0.0173(17) -0.0100(16)
N3A 0.071(3) 0.051(2) 0.052(2) -0.005(2) -0.027(2) -0.014(2)
N4A 0.0412(18) 0.0442(19) 0.0386(18) -0.0046(15) -0.0132(14) -0.0044(14)
N5A 0.056(2) 0.0400(19) 0.046(2) -0.0055(17) -0.0183(17) -0.0063(16)
Cl1A 0.0613(7) 0.0952(10) 0.0523(7) -0.0385(7) -0.0024(5) 0.0108(6)
Cl2A 0.0491(7) 0.0742(8) 0.0833(9) -0.0264(6) -0.0203(6) -0.0059(7)
C1B 0.0299(19) 0.044(2) 0.039(2) -0.0063(16) -0.0034(15) -0.0033(16)
C2B 0.0327(19) 0.039(2) 0.040(2) -0.0067(16) -0.0032(16) -0.0003(16)
C3B 0.041(2) 0.046(2) 0.054(3) -0.0117(18) -0.0047(19) -0.0099(19)
C4B 0.044(2) 0.069(3) 0.045(2) -0.010(2) -0.0144(19) -0.011(2)
C5B 0.050(3) 0.063(3) 0.048(3) -0.001(2) -0.019(2) 0.009(2)
C6B 0.044(2) 0.042(2) 0.052(2) -0.0012(18) -0.0101(19) -0.0004(19)
C7B 0.036(2) 0.0307(18) 0.040(2) -0.0041(15) -0.0042(16) -0.0013(16)
C8B 0.044(2) 0.044(2) 0.045(2) -0.0116(18) 0.0013(18) -0.0104(18)
C9B 0.040(2) 0.0308(18) 0.035(2) -0.0065(15) -0.0049(16) 0.0003(15)
N1B 0.0390(18) 0.049(2) 0.0444(19) -0.0055(15) -0.0027(15) -0.0070(16)
N2B 0.0364(19) 0.063(2) 0.045(2) -0.0059(17) 0.0021(15) -0.0189(17)
N3B 0.049(3) 0.087(3) 0.059(3) -0.020(2) 0.004(2) -0.039(2)
N4B 0.0374(17) 0.0403(18) 0.0405(18) -0.0094(14) -0.0025(14) -0.0095(14)
N5B 0.0342(18) 0.053(2) 0.0395(19) -0.0004(15) -0.0032(15) -0.0142(16)
Cl1B 0.0597(7) 0.0394(5) 0.0499(6) -0.0096(5) -0.0113(5) 0.0045(4)
Cl2B 0.0871(9) 0.0515(7) 0.0756(9) -0.0181(6) -0.0198(7) -0.0205(6)
N1 0.0403(19) 0.0428(19) 0.055(2) -0.0028(15) -0.0061(17) -0.0091(17)
O1 0.0553(19) 0.081(2) 0.059(2) -0.0113(17) -0.0042(15) -0.0320(18)
O2 0.060(2) 0.070(2) 0.114(3) -0.0279(19) -0.010(2) -0.018(2)
O3 0.063(2) 0.074(2) 0.058(2) 0.0017(17) 0.0118(17) -0.0171(17)
N2 0.047(2) 0.058(2) 0.039(2) -0.0176(17) 0.0005(15) -0.0145(18)
O4 0.144(4) 0.059(2) 0.0390(19) -0.018(2) -0.013(2) -0.0107(15)
O5 0.076(2) 0.053(2) 0.058(2) -0.0117(16) 0.0001(17) -0.0187(16)
O6 0.083(2) 0.067(2) 0.0438(18) -0.0070(18) -0.0148(17) -0.0044(16)

loop_
_atom_type_symbol
_atom_type_description
_atom_type_scat_dispersion_real
_atom_type_scat_dispersion_imag
_atom_type_scat_source
C C 0.0033 0.0016 'International Tables Vol C Tables 4.2.6.8 and 6.1.1.4'
H H 0.0000 0.0000 'International Tables Vol C Tables 4.2.6.8 and 6.1.1.4'
N N 0.0061 0.0033 'International Tables Vol C Tables 4.2.6.8 and 6.1.1.4'
O O 0.0106 0.0060 'International Tables Vol C Tables 4.2.6.8 and 6.1.1.4'
Cl Cl 0.1484 0.1585 'International Tables Vol C Tables 4.2.6.8 and 6.1.1.4'

loop_
_geom_angle_atom_site_label_1
_geom_angle_atom_site_label_2
_geom_angle_atom_site_label_3
_geom_angle_site_symmetry_1
_geom_angle_site_symmetry_3
_geom_angle
_geom_angle_publ_flag
C2A C1A C6A . . 121.3(4) ?
C2A C1A C7A . . 119.3(4) ?
C6A C1A C7A . . 119.4(4) ?
C1A C2A C3A . . 119.6(4) ?
C1A C2A Cl1A . . 120.1(3) ?
C3A C2A Cl1A . . 120.3(3) ?
C4A C3A C2A . . 120.7(4) ?
C4A C3A Cl2A . . 119.2(3) ?
C2A C3A Cl2A . . 120.1(3) ?
C3A C4A C5A . . 119.9(4) ?
C3A C4A H4A . . 120.0 ?
C5A C4A H4A . . 120.0 ?
C4A C5A C6A . . 121.8(4) ?
C4A C5A H5A . . 119.1 ?
C6A C5A H5A . . 119.1 ?
C1A C6A C5A . . 116.6(4) ?
C1A C6A H6A . . 121.7 ?
C5A C6A H6A . . 121.7 ?
N1A C7A C9A . . 120.7(3) ?
N1A C7A C1A . . 116.1(3) ?
C9A C7A C1A . . 123.2(3) ?
N3A C8A N2A . . 117.4(4) ?
N3A C8A N4A . . 121.0(4) ?
N2A C8A N4A . . 121.5(3) ?
N5A C9A N4A . . 119.0(3) ?
N5A C9A C7A . . 121.0(3) ?
N4A C9A C7A . . 120.0(3) ?
C7A N1A N2A . . 117.0(3) ?
C8A N2A N1A . . 123.3(4) ?
C8A N2A H2 . . 121(3) ?
N1A N2A H2 . . 116(3) ?
C8A N3A H3 . . 117(3) ?
C8A N3A H4 . . 116(4) ?
H3 N3A H4 . . 126(5) ?
C9A N4A C8A . . 117.2(3) ?
C9A N5A H5 . . 120(2) ?
C9A N5A H6 . . 119(4) ?
H5 N5A H6 . . 121(5) ?
C2B C1B C6B . . 119.0(4) ?
C2B C1B C7B . . 122.4(3) ?
C6B C1B C7B . . 118.6(4) ?
C1B C2B C3B . . 119.8(4) ?
C1B C2B Cl1B . . 119.3(3) ?
C3B C2B Cl1B . . 120.9(3) ?
C4B C3B C2B . . 120.6(4) ?
C4B C3B Cl2B . . 119.6(3) ?
C2B C3B Cl2B . . 119.8(3) ?
C3B C4B C5B . . 120.0(4) ?
C3B C4B H4B . . 120.0 ?
C5B C4B H4B . . 120.0 ?
C4B C5B C6B . . 120.3(4) ?
C4B C5B H5B . . 119.8 ?
C6B C5B H5B . . 119.8 ?
C5B C6B C1B . . 120.2(4) ?
C5B C6B H6B . . 119.9 ?
C1B C6B H6B . . 119.9 ?
N1B C7B C9B . . 120.3(3) ?
N1B C7B C1B . . 116.5(3) ?
C9B C7B C1B . . 123.1(3) ?
N3B C8B N2B . . 119.2(4) ?
N3B C8B N4B . . 119.7(4) ?
N2B C8B N4B . . 121.1(4) ?
N4B C9B N5B . . 118.5(3) ?
N4B C9B C7B . . 121.1(3) ?
N5B C9B C7B . . 120.4(3) ?
C7B N1B N2B . . 116.9(3) ?
N1B N2B C8B . . 124.1(3) ?
N1B N2B H7 . . 117(4) ?
C8B N2B H7 . . 119(4) ?
C8B N3B H8 . . 122(4) ?
C8B N3B H9 . . 118(3) ?
H8 N3B H9 . . 119(5) ?
C9B N4B C8B . . 116.5(3) ?
C9B N5B H10 . . 118(3) ?
C9B N5B H11 . . 123(3) ?
H10 N5B H11 . . 119(4) ?
O3 N1 O2 . . 119.5(4) ?
O3 N1 O1 . . 121.0(4) ?
O2 N1 O1 . . 119.5(4) ?
O5 N2 O4 . . 120.7(4) ?
O5 N2 O6 . . 120.1(3) ?
O4 N2 O6 . . 119.2(4) ?

loop_
_geom_bond_atom_site_label_1
_geom_bond_atom_site_label_2
_geom_bond_site_symmetry_2
_geom_bond_distance
_geom_bond_publ_flag
C1A C2A . 1.381(6) ?
C1A C6A . 1.409(6) ?
C1A C7A . 1.494(5) ?
C2A C3A . 1.404(6) ?
C2A Cl1A . 1.718(4) ?
C3A C4A . 1.354(6) ?
C3A Cl2A . 1.724(4) ?
C4A C5A . 1.386(7) ?
C4A H4A . 0.9300 ?
C5A C6A . 1.413(6) ?
C5A H5A . 0.9300 ?
C6A H6A . 0.9300 ?
C7A N1A . 1.289(5) ?
C7A C9A . 1.463(5) ?
C8A N3A . 1.311(5) ?
C8A N2A . 1.340(5) ?
C8A N4A . 1.341(5) ?
C9A N5A . 1.309(5) ?
C9A N4A . 1.333(5) ?
N1A N2A . 1.357(5) ?
N2A H2 . 0.85(4) ?
N3A H3 . 0.82(5) ?
N3A H4 . 0.89(4) ?
N5A H5 . 0.95(4) ?
N5A H6 . 0.89(4) ?
C1B C2B . 1.384(5) ?
C1B C6B . 1.392(6) ?
C1B C7B . 1.491(5) ?
C2B C3B . 1.394(6) ?
C2B Cl1B . 1.734(4) ?
C3B C4B . 1.368(6) ?
C3B Cl2B . 1.735(4) ?
C4B C5B . 1.368(7) ?
C4B H4B . 0.9300 ?
C5B C6B . 1.387(6) ?
C5B H5B . 0.9300 ?
C6B H6B . 0.9300 ?
C7B N1B . 1.294(5) ?
C7B C9B . 1.455(5) ?
C8B N3B . 1.316(6) ?
C8B N2B . 1.345(5) ?
C8B N4B . 1.347(5) ?
C9B N4B . 1.325(5) ?
C9B N5B . 1.325(5) ?
N1B N2B . 1.338(5) ?
N2B H7 . 0.89(4) ?
N3B H8 . 0.89(5) ?
N3B H9 . 0.82(5) ?
N5B H10 . 0.88(3) ?
N5B H11 . 0.89(3) ?
N1 O3 . 1.226(5) ?
N1 O2 . 1.231(5) ?
N1 O1 . 1.246(5) ?
N2 O5 . 1.223(5) ?
N2 O4 . 1.232(5) ?
N2 O6 . 1.255(5) ?

loop_
_geom_hbond_atom_site_label_D
_geom_hbond_atom_site_label_H
_geom_hbond_atom_site_label_A
_geom_hbond_site_symmetry_A
_geom_hbond_distance_DH
_geom_hbond_distance_HA
_geom_hbond_distance_DA
_geom_hbond_angle_DHA
N2A H2 O4 2_677 0.85(4) 1.91(4) 2.753(5) 173(4)
N3A H3 O6 2_677 0.82(5) 2.14(5) 2.960(6) 174(4)
N3A H4 O6 . 0.89(3) 2.24(4) 2.979(5) 140(5)
N5A H5 N4B . 0.95(4) 2.48(4) 3.340(5) 151(3)
N5A H6 O3 2_766 0.89(4) 2.35(3) 3.155(5) 151(5)
N5A H6 O2 2_766 0.89(4) 2.39(4) 3.146(5) 143(5)
N2B H7 O1 . 0.89(4) 2.05(3) 2.858(5) 151(5)
N2B H7 O2 . 0.89(4) 2.34(3) 3.146(5) 151(5)
N3B H8 O2 . 0.89(5) 2.39(3) 3.177(6) 149(5)
N3B H9 O1 1_455 0.82(5) 2.18(5) 2.978(6) 163(4)
N5B H10 N4A . 0.88(3) 2.55(5) 3.076(5) 119(4)
N5B H11 O5 . 0.89(3) 2.08(2) 2.909(5) 155(4)
N5B H11 O6 . 0.89(6) 2.56(3) 3.290(5) 140(3)

loop_
_geom_torsion_atom_site_label_1
_geom_torsion_atom_site_label_2
_geom_torsion_atom_site_label_3
_geom_torsion_atom_site_label_4
_geom_torsion_site_symmetry_1
_geom_torsion_site_symmetry_2
_geom_torsion_site_symmetry_3
_geom_torsion_site_symmetry_4
_geom_torsion
_geom_torsion_publ_flag
C6A C1A C2A C3A . . . . 3.3(6) ?
C7A C1A C2A C3A . . . . -178.7(4) ?
C6A C1A C2A Cl1A . . . . -176.1(3) ?
C7A C1A C2A Cl1A . . . . 1.9(5) ?
C1A C2A C3A C4A . . . . -0.6(6) ?
Cl1A C2A C3A C4A . . . . 178.8(3) ?
C1A C2A C3A Cl2A . . . . 178.8(3) ?
Cl1A C2A C3A Cl2A . . . . -1.8(5) ?
C2A C3A C4A C5A . . . . -0.8(7) ?
Cl2A C3A C4A C5A . . . . 179.9(4) ?
C3A C4A C5A C6A . . . . -0.6(7) ?
C2A C1A C6A C5A . . . . -4.5(6) ?
C7A C1A C6A C5A . . . . 177.5(4) ?
C4A C5A C6A C1A . . . . 3.2(7) ?
C2A C1A C7A N1A . . . . -106.7(5) ?
C6A C1A C7A N1A . . . . 71.4(5) ?
C2A C1A C7A C9A . . . . 75.2(5) ?
C6A C1A C7A C9A . . . . -106.7(5) ?
N1A C7A C9A N5A . . . . -173.6(4) ?
C1A C7A C9A N5A . . . . 4.4(6) ?
N1A C7A C9A N4A . . . . 5.4(6) ?
C1A C7A C9A N4A . . . . -176.5(4) ?
C9A C7A N1A N2A . . . . -2.8(6) ?
C1A C7A N1A N2A . . . . 179.0(4) ?
N3A C8A N2A N1A . . . . -176.1(4) ?
N4A C8A N2A N1A . . . . 4.9(6) ?
C7A N1A N2A C8A . . . . -2.1(6) ?
N5A C9A N4A C8A . . . . 176.3(4) ?
C7A C9A N4A C8A . . . . -2.8(5) ?
N3A C8A N4A C9A . . . . 179.0(4) ?
N2A C8A N4A C9A . . . . -2.1(6) ?
C6B C1B C2B C3B . . . . -1.6(6) ?
C7B C1B C2B C3B . . . . 179.1(4) ?
C6B C1B C2B Cl1B . . . . 177.6(3) ?
C7B C1B C2B Cl1B . . . . -1.8(5) ?
C1B C2B C3B C4B . . . . 1.2(6) ?
Cl1B C2B C3B C4B . . . . -177.9(3) ?
C1B C2B C3B Cl2B . . . . -177.9(3) ?
Cl1B C2B C3B Cl2B . . . . 2.9(5) ?
C2B C3B C4B C5B . . . . -0.4(7) ?
Cl2B C3B C4B C5B . . . . 178.7(4) ?
C3B C4B C5B C6B . . . . 0.0(7) ?
C4B C5B C6B C1B . . . . -0.4(7) ?
C2B C1B C6B C5B . . . . 1.2(6) ?
C7B C1B C6B C5B . . . . -179.5(4) ?
C2B C1B C7B N1B . . . . 113.6(4) ?
C6B C1B C7B N1B . . . . -65.7(5) ?
C2B C1B C7B C9B . . . . -70.7(5) ?
C6B C1B C7B C9B . . . . 110.0(4) ?
N1B C7B C9B N4B . . . . -1.1(6) ?
C1B C7B C9B N4B . . . . -176.6(3) ?
N1B C7B C9B N5B . . . . 179.4(4) ?
C1B C7B C9B N5B . . . . 3.9(6) ?
C9B C7B N1B N2B . . . . -0.6(6) ?
C1B C7B N1B N2B . . . . 175.2(3) ?
C7B N1B N2B C8B . . . . 0.3(6) ?
N3B C8B N2B N1B . . . . -178.4(4) ?
N4B C8B N2B N1B . . . . 1.7(7) ?
N5B C9B N4B C8B . . . . -177.5(4) ?
C7B C9B N4B C8B . . . . 3.0(5) ?
N3B C8B N4B C9B . . . . 176.8(4) ?
N2B C8B N4B C9B . . . . -3.3(6) ?
